data_2012887
loop_
_publ_author_name
'Soave, Raffaella'
'Destro, Riccardo'

_publ_section_title
;<i>tert</i>-Butyl
 (3<i>S</i>,6<i>R</i>,9<i>R</i>)-(5-oxo-3-{[1(<i>R</i>)-phenylethyl]carbamoyl}-1,2,3,5,6,7,8,8a-octahydroindolizin-6-yl)carbamate
 monohydrate at 95K
;
_journal_issue 8
_journal_name_full 'Acta Crystallographica Section C'
_journal_page_first o507
_journal_page_last o509
_journal_paper_doi 10.1107/S0108270102011538
_journal_volume 58
_journal_year 2002
_chemical_formula_iupac 'C22 H31 N3 O4, H2 O'
_chemical_formula_moiety 'C22 H31 N3 O4, H2 O'
_chemical_formula_sum 'C22 H33 N3 O5'
_chemical_formula_weight 419.51
_chemical_name_systematic
;
tert-Butyl (3S,6R,9R)-(5-oxo-3-{N-[1(R)-phenylethyl]carbamoyl}-
1,2,3,5,6,7,8,8a-octahydroindolizin-6-yl)carbamate monohydrate
;
_space_group_IT_number 19
_symmetry_cell_setting orthorhombic
_symmetry_space_group_name_Hall 'P 2ac 2ab'
_symmetry_space_group_name_H-M 'P 21 21 21'
_atom_sites_solution_hydrogens geom
_atom_sites_solution_primary direct
_atom_sites_solution_secondary difmap
_cell_angle_alpha 90.00
_cell_angle_beta 90.00
_cell_angle_gamma 90.00
_cell_formula_units_Z 4
_cell_length_a 8.520(2)
_cell_length_b 12.095(2)
_cell_length_c 22.323(5)
_cell_measurement_reflns_used 4199
_cell_measurement_temperature 95(2)
_cell_measurement_theta_max 20.551
_cell_measurement_theta_min 2.350
_cell_volume 2300.4(8)
_computing_cell_refinement 'SAINT (Siemens, 1996)'
_computing_data_collection 'SMART (Siemens, 1996)'
_computing_data_reduction SAINT
_computing_molecular_graphics 'ORTEPIII (Burnett & Johnson, 1996)'
_computing_publication_material SHELXL97
_computing_structure_refinement 'SHELXL97 (Sheldrick, 1997)'
_computing_structure_solution 'SHELXS97 (Sheldrick, 1997)'
_diffrn_ambient_temperature 95(2)
_diffrn_measured_fraction_theta_full 1.000
_diffrn_measured_fraction_theta_max 1.000
_diffrn_measurement_device_type 'Bruker SMART CCD area-detector'
_diffrn_measurement_method \w
_diffrn_radiation_monochromator graphite
_diffrn_radiation_source 'fine-focus sealed tube'
_diffrn_radiation_type MoK\a
_diffrn_radiation_wavelength 0.71073
_diffrn_reflns_av_R_equivalents 0.0472
_diffrn_reflns_av_sigmaI/netI 0.0261
_diffrn_reflns_limit_h_max 11
_diffrn_reflns_limit_h_min -11
_diffrn_reflns_limit_k_max 15
_diffrn_reflns_limit_k_min -15
_diffrn_reflns_limit_l_max 29
_diffrn_reflns_limit_l_min -29
_diffrn_reflns_number 23342
_diffrn_reflns_theta_full 27.50
_diffrn_reflns_theta_max 27.50
_diffrn_reflns_theta_min 1.82
_diffrn_standards_decay_% 0
_diffrn_standards_number 0
_exptl_absorpt_coefficient_mu 0.086
_exptl_absorpt_correction_type none
_exptl_crystal_colour colourless
_exptl_crystal_density_diffrn 1.211
_exptl_crystal_density_method 'not measured'
_exptl_crystal_description prism
_exptl_crystal_F_000 904
_exptl_crystal_size_max 0.55
_exptl_crystal_size_mid 0.10
_exptl_crystal_size_min 0.06
_refine_diff_density_max .335
_refine_diff_density_min -.215
_refine_ls_extinction_method none
_refine_ls_goodness_of_fit_ref 1.151
_refine_ls_hydrogen_treatment mixed
_refine_ls_matrix_type full
_refine_ls_number_parameters 293
_refine_ls_number_reflns 2992
_refine_ls_number_restraints 0
_refine_ls_restrained_S_all 1.151
_refine_ls_R_factor_all 0.0489
_refine_ls_R_factor_gt 0.0477
_refine_ls_shift/su_max 0.001
_refine_ls_shift/su_mean 0.000
_refine_ls_structure_factor_coef Fsqd
_refine_ls_weighting_details 'calc w = 1/[\s^2^(Fo^2^)+(0.0371P)^2^+1.2606P] where P = (Fo^2^+2Fc^2^)/3'
_refine_ls_weighting_scheme calc
_refine_ls_wR_factor_gt 0.1081
_refine_ls_wR_factor_ref 0.1087
_reflns_number_gt 2933
_reflns_number_total 2992
_reflns_threshold_expression I>2\s(I)
_cod_data_source_file ln1142.cif
_cod_data_source_block I
_cod_database_code 2012887
_cod_database_fobs_code 2012887

loop_
_symmetry_equiv_pos_as_xyz
'x, y, z'
'-x+1/2, -y, z+1/2'
'-x, y+1/2, -z+1/2'
'x+1/2, -y+1/2, -z'

loop_
_atom_site_label
_atom_site_fract_x
_atom_site_fract_y
_atom_site_fract_z
_atom_site_U_iso_or_equiv
_atom_site_adp_type
_atom_site_calc_flag
_atom_site_refinement_flags
_atom_site_occupancy
_atom_site_disorder_assembly
_atom_site_disorder_group
_atom_site_type_symbol
O1W 0.5635(3) 0.8447(2) 0.62571(10) 0.0391(6) Uani d . 1 . . O
H1W 0.530(5) 0.829(3) 0.5923(19) 0.039(11) Uiso d . 1 . . H
H2W 0.632(7) 0.796(5) 0.635(2) 0.087(18) Uiso d . 1 . . H
N1 0.4972(2) 0.95998(16) 0.38705(9) 0.0136(4) Uani d . 1 . . N
H1 0.5986 0.9727 0.3839 0.020 Uiso calc R 1 . . H
N2 0.5453(2) 0.67431(16) 0.42135(9) 0.0140(4) Uani d . 1 . . N
N3 0.5147(3) 0.58712(17) 0.57343(9) 0.0151(4) Uani d . 1 . . N
H3 0.6041 0.6215 0.5800 0.023 Uiso calc R 1 . . H
O1 0.3110(2) 0.82555(14) 0.39133(8) 0.0172(4) Uani d . 1 . . O
O2 0.5352(2) 0.77803(14) 0.50429(7) 0.0192(4) Uani d . 1 . . O
O3 0.3180(2) 0.48716(15) 0.61571(8) 0.0182(4) Uani d . 1 . . O
O4 0.5353(2) 0.54085(15) 0.66798(7) 0.0188(4) Uani d . 1 . . O
C1 0.4920(3) 0.6150(2) 0.32452(11) 0.0187(5) Uani d . 1 . . C
H1A 0.3786 0.6318 0.3211 0.028 Uiso calc R 1 . . H
H1B 0.5214 0.5613 0.2930 0.028 Uiso calc R 1 . . H
C3 0.5821(3) 0.7700(2) 0.38392(10) 0.0139(5) Uani d . 1 . . C
H3A 0.6849 0.8034 0.3958 0.021 Uiso calc R 1 . . H
C2 0.5910(3) 0.7205(2) 0.32018(11) 0.0192(5) Uani d . 1 . . C
H2A 0.5468 0.7721 0.2902 0.029 Uiso calc R 1 . . H
H2B 0.7008 0.7030 0.3091 0.029 Uiso calc R 1 . . H
C4 0.4493(3) 0.85503(19) 0.38888(10) 0.0123(4) Uani d . 1 . . C
C5 0.5158(3) 0.6883(2) 0.47978(11) 0.0141(5) Uani d . 1 . . C
C6 0.4467(3) 0.58923(19) 0.51374(10) 0.0149(5) Uani d . 1 . . C
H6 0.3315 0.6025 0.5183 0.022 Uiso calc R 1 . . H
C7 0.4671(4) 0.4802(2) 0.48117(11) 0.0213(5) Uani d . 1 . . C
H7A 0.4021 0.4227 0.5007 0.032 Uiso calc R 1 . . H
H7B 0.5782 0.4566 0.4833 0.032 Uiso calc R 1 . . H
C8 0.4181(4) 0.4922(2) 0.41572(11) 0.0224(6) Uani d . 1 . . C
H8A 0.4213 0.4194 0.3954 0.034 Uiso calc R 1 . . H
H8B 0.3098 0.5215 0.4131 0.034 Uiso calc R 1 . . H
C9 0.5319(3) 0.57118(19) 0.38627(11) 0.0173(5) Uani d . 1 . . C
H9 0.6374 0.5352 0.3845 0.026 Uiso calc R 1 . . H
C10 0.4445(3) 0.5341(2) 0.61869(11) 0.0148(5) Uani d . 1 . . C
C11 0.4874(3) 0.4905(2) 0.72518(11) 0.0181(5) Uani d . 1 . . C
C12 0.4694(4) 0.3660(2) 0.71804(12) 0.0292(7) Uani d . 1 . . C
H12A 0.3759 0.3501 0.6939 0.044 Uiso calc R 1 . . H
H12B 0.4581 0.3318 0.7576 0.044 Uiso calc R 1 . . H
H12C 0.5624 0.3359 0.6980 0.044 Uiso calc R 1 . . H
C13 0.3390(3) 0.5452(2) 0.74875(12) 0.0228(6) Uani d . 1 . . C
H13A 0.3530 0.6256 0.7491 0.034 Uiso calc R 1 . . H
H13B 0.3181 0.5191 0.7895 0.034 Uiso calc R 1 . . H
H13C 0.2504 0.5261 0.7228 0.034 Uiso calc R 1 . . H
C14 0.6265(3) 0.5177(3) 0.76509(12) 0.0253(6) Uani d . 1 . . C
H14A 0.6352 0.5981 0.7695 0.038 Uiso calc R 1 . . H
H14B 0.7228 0.4887 0.7470 0.038 Uiso calc R 1 . . H
H14C 0.6111 0.4839 0.8046 0.038 Uiso calc R 1 . . H
C15 0.3920(3) 1.0549(2) 0.39002(11) 0.0159(5) Uani d . 1 . . C
H15 0.2869 1.0319 0.3745 0.024 Uiso calc R 1 . . H
C16 0.4570(3) 1.1449(2) 0.34893(11) 0.0203(5) Uani d . 1 . . C
H16A 0.4684 1.1154 0.3083 0.030 Uiso calc R 1 . . H
H16B 0.5596 1.1691 0.3638 0.030 Uiso calc R 1 . . H
H16C 0.3846 1.2079 0.3484 0.030 Uiso calc R 1 . . H
C17 0.3719(3) 1.0968(2) 0.45395(11) 0.0160(5) Uani d . 1 . . C
C18 0.2770(3) 1.1893(2) 0.46445(13) 0.0203(5) Uani d . 1 . . C
H18 0.2246 1.2239 0.4319 0.030 Uiso calc R 1 . . H
C19 0.2587(3) 1.2311(2) 0.52195(14) 0.0251(6) Uani d . 1 . . C
H19 0.1939 1.2939 0.5285 0.038 Uiso calc R 1 . . H
C20 0.3344(4) 1.1816(2) 0.56971(13) 0.0266(6) Uani d . 1 . . C
H20 0.3228 1.2108 0.6090 0.040 Uiso calc R 1 . . H
C21 0.4271(3) 1.0896(2) 0.56009(12) 0.0247(6) Uani d . 1 . . C
H21 0.4785 1.0551 0.5929 0.037 Uiso calc R 1 . . H
C22 0.4456(3) 1.0470(2) 0.50242(11) 0.0191(5) Uani d . 1 . . C
H22 0.5091 0.9834 0.4963 0.029 Uiso calc R 1 . . H

loop_
_atom_site_aniso_label
_atom_site_aniso_U_11
_atom_site_aniso_U_22
_atom_site_aniso_U_33
_atom_site_aniso_U_12
_atom_site_aniso_U_13
_atom_site_aniso_U_23
O1W 0.0586(16) 0.0380(13) 0.0208(11) 0.0226(13) -0.0072(11) -0.0116(9)
N1 0.0115(9) 0.0139(9) 0.0155(9) 0.0013(8) 0.0007(8) 0.0006(8)
N2 0.0152(10) 0.0124(9) 0.0144(9) -0.0002(8) 0.0012(8) 0.0013(8)
N3 0.0147(10) 0.0183(10) 0.0125(9) -0.0026(9) -0.0034(8) 0.0042(8)
O1 0.0155(8) 0.0152(8) 0.0209(9) 0.0004(7) 0.0010(7) 0.0016(7)
O2 0.0327(10) 0.0141(8) 0.0108(7) -0.0016(8) -0.0009(8) 0.0002(7)
O3 0.0139(8) 0.0224(9) 0.0182(8) -0.0003(7) 0.0012(7) 0.0052(7)
O4 0.0152(8) 0.0282(9) 0.0130(8) -0.0010(8) -0.0015(7) 0.0062(7)
C1 0.0250(13) 0.0174(11) 0.0137(11) -0.0012(11) 0.0019(10) -0.0036(9)
C3 0.0140(11) 0.0149(10) 0.0128(11) 0.0016(9) 0.0016(9) 0.0017(9)
C2 0.0261(14) 0.0189(12) 0.0125(11) 0.0012(11) 0.0037(10) -0.0014(10)
C4 0.0147(11) 0.0149(10) 0.0072(9) 0.0012(9) 0.0009(9) 0.0007(8)
C5 0.0124(11) 0.0160(11) 0.0137(10) 0.0020(9) -0.0025(9) 0.0022(9)
C6 0.0131(11) 0.0165(11) 0.0149(11) 0.0005(10) -0.0024(9) 0.0032(9)
C7 0.0311(14) 0.0140(11) 0.0189(11) -0.0043(11) -0.0003(11) 0.0032(9)
C8 0.0324(15) 0.0177(12) 0.0170(12) -0.0093(12) -0.0009(11) -0.0012(10)
C9 0.0220(12) 0.0132(11) 0.0166(11) 0.0028(10) 0.0007(10) -0.0021(9)
C10 0.0141(11) 0.0146(11) 0.0158(11) 0.0042(9) -0.0008(9) 0.0019(9)
C11 0.0213(12) 0.0217(12) 0.0114(10) 0.0010(11) 0.0013(10) 0.0049(9)
C12 0.0480(19) 0.0208(13) 0.0187(12) 0.0071(14) 0.0003(13) 0.0031(10)
C13 0.0237(14) 0.0255(13) 0.0192(12) 0.0001(12) 0.0042(11) -0.0012(11)
C14 0.0235(14) 0.0361(16) 0.0162(12) 0.0030(13) -0.0034(11) 0.0051(11)
C15 0.0160(11) 0.0129(11) 0.0189(12) -0.0004(9) -0.0029(10) 0.0005(10)
C16 0.0277(14) 0.0157(11) 0.0176(12) 0.0001(11) -0.0001(11) 0.0021(9)
C17 0.0167(12) 0.0116(11) 0.0197(12) -0.0037(10) 0.0040(10) -0.0012(9)
C18 0.0196(12) 0.0139(11) 0.0275(14) -0.0014(11) 0.0045(11) 0.0036(10)
C19 0.0269(14) 0.0132(11) 0.0353(15) -0.0007(11) 0.0115(12) -0.0036(11)
C20 0.0327(15) 0.0249(13) 0.0222(13) -0.0049(13) 0.0087(12) -0.0101(11)
C21 0.0274(15) 0.0254(13) 0.0214(13) -0.0014(12) 0.0013(11) 0.0009(11)
C22 0.0213(13) 0.0157(11) 0.0203(12) 0.0019(10) 0.0036(11) -0.0016(10)

loop_
_atom_type_symbol
_atom_type_description
_atom_type_scat_dispersion_real
_atom_type_scat_dispersion_imag
_atom_type_scat_source
C C .0033 .0000 'International Tables Vol C Tables 4.2.6.8 and 6.1.1.4'
H H .0000 .0000 'International Tables Vol C Tables 4.2.6.8 and 6.1.1.4'
N N .0061 .0000 'International Tables Vol C Tables 4.2.6.8 and 6.1.1.4'
O O .0106 .0000 'International Tables Vol C Tables 4.2.6.8 and 6.1.1.4'

loop_
_geom_angle_atom_site_label_1
_geom_angle_atom_site_label_2
_geom_angle_atom_site_label_3
_geom_angle
_geom_angle_publ_flag
H1W O1W H2W 107(4) no
C4 N1 C15 124.1(2) yes
C4 N1 H1 118.0 no
C15 N1 H1 118.0 no
C5 N2 C3 119.8(2) yes
C5 N2 C9 127.5(2) yes
C3 N2 C9 112.48(18) yes
C10 N3 C6 121.5(2) yes
C10 N3 H3 119.2 no
C6 N3 H3 119.2 no
C10 O4 C11 121.6(2) no
C9 C1 C2 103.0(2) no
C9 C1 H1A 111.2 no
C2 C1 H1A 111.2 no
C9 C1 H1B 111.2 no
C2 C1 H1B 111.2 no
H1A C1 H1B 109.1 no
N2 C3 C4 109.38(19) no
N2 C3 C2 103.26(19) no
C4 C3 C2 111.3(2) no
N2 C3 H3A 110.9 no
C4 C3 H3A 110.9 no
C2 C3 H3A 110.9 no
C1 C2 C3 103.74(19) no
C1 C2 H2A 111.0 no
C3 C2 H2A 111.0 no
C1 C2 H2B 111.0 no
C3 C2 H2B 111.0 no
H2A C2 H2B 109.0 no
O1 C4 N1 124.7(2) no
O1 C4 C3 121.0(2) no
N1 C4 C3 114.2(2) no
O2 C5 N2 121.5(2) yes
O2 C5 C6 121.5(2) yes
N2 C5 C6 117.0(2) yes
N3 C6 C7 112.3(2) no
N3 C6 C5 108.26(19) no
C7 C6 C5 113.5(2) no
N3 C6 H6 107.5 no
C7 C6 H6 107.5 no
C5 C6 H6 107.5 no
C6 C7 C8 110.2(2) no
C6 C7 H7A 109.6 no
C8 C7 H7A 109.6 no
C6 C7 H7B 109.6 no
C8 C7 H7B 109.6 no
H7A C7 H7B 108.1 no
C9 C8 C7 107.5(2) no
C9 C8 H8A 110.2 no
C7 C8 H8A 110.2 no
C9 C8 H8B 110.2 no
C7 C8 H8B 110.2 no
H8A C8 H8B 108.5 no
N2 C9 C8 110.7(2) no
N2 C9 C1 101.79(19) no
C8 C9 C1 118.2(2) no
N2 C9 H9 108.6 no
C8 C9 H9 108.6 no
C1 C9 H9 108.6 no
O3 C10 N3 125.2(2) no
O3 C10 O4 125.4(2) no
N3 C10 O4 109.4(2) no
O4 C11 C14 101.7(2) no
O4 C11 C13 110.5(2) no
C14 C11 C13 110.6(2) no
O4 C11 C12 110.3(2) no
C14 C11 C12 110.8(2) no
C13 C11 C12 112.5(3) no
C11 C12 H12A 109.5 no
C11 C12 H12B 109.5 no
H12A C12 H12B 109.5 no
C11 C12 H12C 109.5 no
H12A C12 H12C 109.5 no
H12B C12 H12C 109.5 no
C11 C13 H13A 109.5 no
C11 C13 H13B 109.5 no
H13A C13 H13B 109.5 no
C11 C13 H13C 109.5 no
H13A C13 H13C 109.5 no
H13B C13 H13C 109.5 no
C11 C14 H14A 109.5 no
C11 C14 H14B 109.5 no
H14A C14 H14B 109.5 no
C11 C14 H14C 109.5 no
H14A C14 H14C 109.5 no
H14B C14 H14C 109.5 no
N1 C15 C17 111.9(2) no
N1 C15 C16 108.1(2) no
C17 C15 C16 111.5(2) no
N1 C15 H15 108.4 no
C17 C15 H15 108.4 no
C16 C15 H15 108.4 no
C15 C16 H16A 109.5 no
C15 C16 H16B 109.5 no
H16A C16 H16B 109.5 no
C15 C16 H16C 109.5 no
H16A C16 H16C 109.5 no
H16B C16 H16C 109.5 no
C22 C17 C18 118.6(2) no
C22 C17 C15 122.3(2) no
C18 C17 C15 119.2(2) no
C19 C18 C17 120.7(3) no
C19 C18 H18 119.7 no
C17 C18 H18 119.7 no
C20 C19 C18 120.2(3) no
C20 C19 H19 119.9 no
C18 C19 H19 119.9 no
C21 C20 C19 119.7(3) no
C21 C20 H20 120.1 no
C19 C20 H20 120.1 no
C20 C21 C22 120.4(3) no
C20 C21 H21 119.8 no
C22 C21 H21 119.8 no
C17 C22 C21 120.4(2) no
C17 C22 H22 119.8 no
C21 C22 H22 119.8 no

loop_
_geom_bond_atom_site_label_1
_geom_bond_atom_site_label_2
_geom_bond_site_symmetry_2
_geom_bond_distance
_geom_bond_publ_flag
O1W H1W . 0.82(4) no
O1W H2W . 0.86(6) no
N1 C4 . 1.334(3) yes
N1 C15 . 1.458(3) yes
N1 H1 . 0.8800 no
N2 C5 . 1.339(3) yes
N2 C3 . 1.462(3) yes
N2 C9 . 1.477(3) yes
N3 C10 . 1.337(3) yes
N3 C6 . 1.453(3) yes
N3 H3 . 0.8800 no
O1 C4 . 1.232(3) no
O2 C5 . 1.226(3) no
O3 C10 . 1.221(3) no
O4 C10 . 1.347(3) no
O4 C11 . 1.472(3) no
C1 C9 . 1.515(3) no
C1 C2 . 1.533(4) no
C1 H1A . 0.9900 no
C1 H1B . 0.9900 no
C3 C4 . 1.532(3) no
C3 C2 . 1.546(3) no
C3 H3A . 1.0000 no
C2 H2A . 0.9900 no
C2 H2B . 0.9900 no
C5 C6 . 1.536(3) no
C6 C7 . 1.516(3) no
C6 H6 . 1.0000 no
C7 C8 . 1.526(4) no
C7 H7A . 0.9900 no
C7 H7B . 0.9900 no
C8 C9 . 1.512(4) no
C8 H8A . 0.9900 no
C8 H8B . 0.9900 no
C9 H9 . 1.0000 no
C11 C14 . 1.518(4) no
C11 C13 . 1.521(4) no
C11 C12 . 1.523(4) no
C12 H12A . 0.9800 no
C12 H12B . 0.9800 no
C12 H12C . 0.9800 no
C13 H13A . 0.9800 no
C13 H13B . 0.9800 no
C13 H13C . 0.9800 no
C14 H14A . 0.9800 no
C14 H14B . 0.9800 no
C14 H14C . 0.9800 no
C15 C17 . 1.524(3) no
C15 C16 . 1.527(3) no
C15 H15 . 1.0000 no
C16 H16A . 0.9800 no
C16 H16B . 0.9800 no
C16 H16C . 0.9800 no
C17 C22 . 1.389(4) no
C17 C18 . 1.400(4) no
C18 C19 . 1.388(4) no
C18 H18 . 0.9500 no
C19 C20 . 1.382(4) no
C19 H19 . 0.9500 no
C20 C21 . 1.381(4) no
C20 H20 . 0.9500 no
C21 C22 . 1.396(4) no
C21 H21 . 0.9500 no
C22 H22 . 0.9500 no

loop_
_geom_hbond_atom_site_label_D
_geom_hbond_atom_site_label_H
_geom_hbond_atom_site_label_A
_geom_hbond_site_symmetry_A
_geom_hbond_distance_DH
_geom_hbond_distance_HA
_geom_hbond_distance_DA
_geom_hbond_angle_DHA
_geom_hbond_publ_flag
O1W H1W O2 . 0.82(4) 2.06(4) 2.838(2) 158(3) yes
O1W H2W O1 4_566 0.86(5) 2.19(5) 2.972(3) 151(4) yes
N3 H3 O1 4_566 0.88 1.98 2.847(2) 167 yes
N1 H1 O3 4_566 0.88 1.93 2.807(2) 173 yes
C15 H15 O4 4_466 1.00 2.50 3.502(3) 175 yes

loop_
_geom_torsion_atom_site_label_1
_geom_torsion_atom_site_label_2
_geom_torsion_atom_site_label_3
_geom_torsion_atom_site_label_4
_geom_torsion
_geom_torsion_publ_flag
C5 N2 C3 C4 -56.0(3) no
C9 N2 C3 C4 118.9(2) no
C5 N2 C3 C2 -174.5(2) no
C9 N2 C3 C2 0.3(3) no
C9 C1 C2 C3 -38.2(2) no
N2 C3 C2 C1 23.4(2) no
C4 C3 C2 C1 -93.9(2) no
C15 N1 C4 O1 2.5(4) yes
C15 N1 C4 C3 179.0(2) no
N2 C3 C4 O1 -38.8(3) no
C2 C3 C4 O1 74.7(3) no
N2 C3 C4 N1 144.5(2) no
C2 C3 C4 N1 -102.0(2) no
C3 N2 C5 O2 -7.9(4) no
C9 N2 C5 O2 178.1(2) yes
C3 N2 C5 C6 168.2(2) no
C9 N2 C5 C6 -5.7(4) yes
C10 N3 C6 C7 -75.2(3) no
C10 N3 C6 C5 158.7(2) no
O2 C5 C6 N3 -41.1(3) no
N2 C5 C6 N3 142.8(2) no
O2 C5 C6 C7 -166.4(2) no
N2 C5 C6 C7 17.5(3) yes
N3 C6 C7 C8 -170.9(2) no
C5 C6 C7 C8 -47.7(3) yes
C6 C7 C8 C9 65.4(3) no
C5 N2 C9 C8 23.9(3) yes
C3 N2 C9 C8 -150.4(2) no
C5 N2 C9 C1 150.4(2) no
C3 N2 C9 C1 -23.9(3) yes
C7 C8 C9 N2 -51.6(3) no
C7 C8 C9 C1 -168.3(2) no
C2 C1 C9 N2 37.4(2) no
C2 C1 C9 C8 158.8(2) no
C6 N3 C10 O3 -2.8(4) yes
C6 N3 C10 O4 177.2(2) no
C11 O4 C10 O3 -0.4(4) no
C11 O4 C10 N3 179.6(2) no
C10 O4 C11 C14 178.8(2) no
C10 O4 C11 C13 -63.8(3) no
C10 O4 C11 C12 61.2(3) no
C4 N1 C15 C17 93.3(3) no
C4 N1 C15 C16 -143.5(2) no
N1 C15 C17 C22 -0.8(3) no
C16 C15 C17 C22 -122.1(3) no
N1 C15 C17 C18 178.6(2) no
C16 C15 C17 C18 57.4(3) no
C22 C17 C18 C19 0.8(4) no
C15 C17 C18 C19 -178.7(2) no
C17 C18 C19 C20 0.0(4) no
C18 C19 C20 C21 -0.7(4) no
C19 C20 C21 C22 0.5(4) no
C18 C17 C22 C21 -1.0(4) no
C15 C17 C22 C21 178.4(2) no
C20 C21 C22 C17 0.4(4) no

loop_
_cod_related_entry_id
_cod_related_entry_database
_cod_related_entry_code
1 ChemSpider 21181761
